data_4348554
loop_
_publ_author_name
'Guo, Furong'
'Chen, Cheng'
'Wang, Kangcai'
'Zhang, Qinghua'
'Lin, Zhien'

_publ_section_title
;
 Supramolecular Templating Approach for the Solvent-Free Synthesis of
 Open-Framework Metal Oxalates.
;
_journal_issue 16
_journal_name_full 'Inorganic chemistry'
_journal_page_first 7817
_journal_page_last 7819
_journal_paper_doi 10.1021/acs.inorgchem.6b01341
_journal_volume 55
_journal_year 2016
_chemical_formula_moiety '0.5(C12 Mn4 O24), C2 O4, 4(C6 H16 N)'
_chemical_formula_sum 'C32 H64 Mn2 N4 O16'
_chemical_formula_weight 870.75
_space_group_crystal_system monoclinic
_space_group_IT_number 14
_space_group_name_Hall '-P 2ybc'
_space_group_name_H-M_alt 'P 1 21/c 1'
_atom_sites_solution_hydrogens geom
_audit_creation_date 2015-12-15
_audit_creation_method
;
Olex2 1.2
(compiled 2015.09.30 svn.r3233 for OlexSys, GUI svn.r5103)
;
_cell_angle_alpha 90
_cell_angle_beta 102.4552(15)
_cell_angle_gamma 90
_cell_formula_units_Z 2
_cell_length_a 13.3554(2)
_cell_length_b 15.6931(2)
_cell_length_c 10.45393(15)
_cell_measurement_reflns_used 5113
_cell_measurement_temperature 293(2)
_cell_measurement_theta_max 72.6220
_cell_measurement_theta_min 4.4070
_cell_volume 2139.45(5)
_computing_cell_refinement
;
CrysAlisPro, Agilent Technologies,
Version 1.171.37.33 (release 27-03-2014 CrysAlis171 .NET)
(compiled Mar 27 2014,17:12:48)
;
_computing_data_collection
;
CrysAlisPro, Agilent Technologies,
Version 1.171.37.33 (release 27-03-2014 CrysAlis171 .NET)
(compiled Mar 27 2014,17:12:48)
;
_computing_data_reduction
;
CrysAlisPro, Agilent Technologies,
Version 1.171.37.33 (release 27-03-2014 CrysAlis171 .NET)
(compiled Mar 27 2014,17:12:48)
;
_computing_molecular_graphics 'Olex2 (Dolomanov et al., 2009)'
_computing_publication_material 'Olex2 (Dolomanov et al., 2009)'
_computing_structure_refinement 'ShelXL (Sheldrick, 2015)'
_computing_structure_solution 'ShelXT (Sheldrick, 2015)'
_diffrn_ambient_temperature 293(2)
_diffrn_detector 'CCD plate'
_diffrn_detector_area_resol_mean 15.9595
_diffrn_detector_type EosS2
_diffrn_measured_fraction_theta_full 0.999
_diffrn_measured_fraction_theta_max 0.999
_diffrn_measurement_details
;
#__ type_ start__ end____ width___ exp.time_
  1 omega   20.00  104.00   1.0000    1.0000
omega____ theta____ kappa____ phi______ frames
    -       36.5421   57.0000 -180.0000 84

#__ type_ start__ end____ width___ exp.time_
  2 omega    1.00   75.00   1.0000    1.0000
omega____ theta____ kappa____ phi______ frames
    -       36.5421  -99.0000 -150.0000 74

#__ type_ start__ end____ width___ exp.time_
  3 omega   20.00  104.00   1.0000    1.0000
omega____ theta____ kappa____ phi______ frames
    -       36.5421   57.0000   90.0000 84

#__ type_ start__ end____ width___ exp.time_
  4 omega   18.00  106.00   1.0000    1.0000
omega____ theta____ kappa____ phi______ frames
    -       36.5421   38.0000  -30.0000 88

#__ type_ start__ end____ width___ exp.time_
  5 omega   23.00   90.00   1.0000    1.0000
omega____ theta____ kappa____ phi______ frames
    -       36.5421 -125.0000   30.0000 67

#__ type_ start__ end____ width___ exp.time_
  6 omega   10.00  104.00   1.0000    1.0000
omega____ theta____ kappa____ phi______ frames
    -       36.5421   77.0000 -150.0000 94

#__ type_ start__ end____ width___ exp.time_
  7 omega   87.00  178.00   1.0000   20.0000
omega____ theta____ kappa____ phi______ frames
    -      108.0000   30.0000 -180.0000 91

#__ type_ start__ end____ width___ exp.time_
  8 omega  100.00  178.00   1.0000   20.0000
omega____ theta____ kappa____ phi______ frames
    -      108.0000  111.0000 -180.0000 78

#__ type_ start__ end____ width___ exp.time_
  9 omega   91.00  176.00   1.0000   20.0000
omega____ theta____ kappa____ phi______ frames
    -      108.0000   45.0000 -120.0000 85

#__ type_ start__ end____ width___ exp.time_
 10 omega   40.00   98.00   1.0000   20.0000
omega____ theta____ kappa____ phi______ frames
    -      108.0000  -45.0000   30.0000 58

#__ type_ start__ end____ width___ exp.time_
 11 omega  100.00  178.00   1.0000   20.0000
omega____ theta____ kappa____ phi______ frames
    -      108.0000  111.0000  120.0000 78

#__ type_ start__ end____ width___ exp.time_
 12 omega   38.00   91.00   1.0000   20.0000
omega____ theta____ kappa____ phi______ frames
    -      108.0000  -30.0000  120.0000 53

#__ type_ start__ end____ width___ exp.time_
 13 omega   37.00  146.00   1.0000   20.0000
omega____ theta____ kappa____ phi______ frames
    -      108.0000  -15.0000   60.0000 109

#__ type_ start__ end____ width___ exp.time_
 14 omega   40.00   98.00   1.0000   20.0000
omega____ theta____ kappa____ phi______ frames
    -      108.0000  -45.0000  -30.0000 58

#__ type_ start__ end____ width___ exp.time_
 15 omega  -31.00   32.00   1.0000    1.0000
omega____ theta____ kappa____ phi______ frames
    -       36.5421  -57.0000   60.0000 63

#__ type_ start__ end____ width___ exp.time_
 16 omega   10.00  104.00   1.0000    1.0000
omega____ theta____ kappa____ phi______ frames
    -       36.5421   77.0000    0.0000 94
;
_diffrn_measurement_device 'four-circle diffractometer'
_diffrn_measurement_device_type 'New Gemini, Dual, Cu at zero, EosS2'
_diffrn_measurement_method '\w scans'
_diffrn_orient_matrix_UB_11 0.0954304000
_diffrn_orient_matrix_UB_12 -0.0515195000
_diffrn_orient_matrix_UB_13 -0.0130974000
_diffrn_orient_matrix_UB_21 -0.0690783000
_diffrn_orient_matrix_UB_22 -0.0644776000
_diffrn_orient_matrix_UB_23 -0.0892622000
_diffrn_orient_matrix_UB_31 0.0088084000
_diffrn_orient_matrix_UB_32 0.0531565000
_diffrn_orient_matrix_UB_33 -0.1209840000
_diffrn_radiation_monochromator graphite
_diffrn_radiation_probe x-ray
_diffrn_radiation_type CuK\a
_diffrn_radiation_wavelength 1.54184
_diffrn_reflns_av_R_equivalents 0.0430
_diffrn_reflns_av_unetI/netI 0.0371
_diffrn_reflns_Laue_measured_fraction_full 0.999
_diffrn_reflns_Laue_measured_fraction_max 0.999
_diffrn_reflns_limit_h_max 15
_diffrn_reflns_limit_h_min -15
_diffrn_reflns_limit_k_max 18
_diffrn_reflns_limit_k_min -18
_diffrn_reflns_limit_l_max 8
_diffrn_reflns_limit_l_min -12
_diffrn_reflns_number 11715
_diffrn_reflns_point_group_measured_fraction_full 0.999
_diffrn_reflns_point_group_measured_fraction_max 0.999
_diffrn_reflns_theta_full 67.071
_diffrn_reflns_theta_max 67.071
_diffrn_reflns_theta_min 4.408
_diffrn_source 'Enhance (Cu) X-ray Source'
_exptl_absorpt_coefficient_mu 5.392
_exptl_absorpt_correction_T_max 1.00000
_exptl_absorpt_correction_T_min 0.68891
_exptl_absorpt_correction_type multi-scan
_exptl_absorpt_process_details
;
CrysAlisPro, Agilent Technologies,
Version 1.171.37.33 (release 27-03-2014 CrysAlis171 .NET)
(compiled Mar 27 2014,17:12:48)
Empirical absorption correction using spherical harmonics,
 implemented in SCALE3 ABSPACK scaling algorithm.
;
_exptl_crystal_colour 'clear light pink'
_exptl_crystal_colour_lustre clear
_exptl_crystal_colour_modifier light
_exptl_crystal_colour_primary pink
_exptl_crystal_density_diffrn 1.352
_exptl_crystal_density_method 'not measured'
_exptl_crystal_description block
_exptl_crystal_F_000 924
_exptl_crystal_size_max 0.38
_exptl_crystal_size_mid 0.32
_exptl_crystal_size_min 0.26
_refine_diff_density_max 1.124
_refine_diff_density_min -0.485
_refine_diff_density_rms 0.079
_refine_ls_extinction_method none
_refine_ls_goodness_of_fit_ref 1.043
_refine_ls_hydrogen_treatment constr
_refine_ls_matrix_type full
_refine_ls_number_parameters 252
_refine_ls_number_reflns 3822
_refine_ls_number_restraints 0
_refine_ls_restrained_S_all 1.043
_refine_ls_R_factor_all 0.0571
_refine_ls_R_factor_gt 0.0523
_refine_ls_shift/su_max 0.000
_refine_ls_shift/su_mean 0.000
_refine_ls_structure_factor_coef Fsqd
_refine_ls_weighting_details 'w=1/[\s^2^(Fo^2^)+(0.1036P)^2^+0.7094P] where P=(Fo^2^+2Fc^2^)/3'
_refine_ls_weighting_scheme calc
_refine_ls_wR_factor_gt 0.1444
_refine_ls_wR_factor_ref 0.1496
_reflns_Friedel_coverage 0.000
_reflns_number_gt 3428
_reflns_number_total 3822
_reflns_threshold_expression 'I > 2\s(I)'
_cod_data_source_file ic6b01341_si_004.cif
_cod_data_source_block 1
_cod_original_cell_volume 2139.46(6)
_cod_database_code 4348554
_shelx_space_group_comment
;
The symmetry employed for this shelxl refinement is uniquely defined
by the following loop, which should always be used as a source of
symmetry information in preference to the above space-group names.
They are only intended as comments.
;
_reflns_odcompleteness_completeness 99.92
_reflns_odcompleteness_iscentric 1
_reflns_odcompleteness_theta 66.97
_olex2_refinement_description
;
1. Fixed Uiso
 At 1.2 times of:
  All C(H) groups, All N(H,H) groups
 At 1.5 times of:
  All C(H,H,H) groups
2.a Ternary CH refined with riding coordinates:
 C6(H6), C9(H9), C12(H12), C15(H15)
2.b Secondary CH2 refined with riding coordinates:
 N1(H1A,H1B), N2(H2A,H2B)
2.c Idealised Me refined as rotating group:
 C5(H5A,H5B,H5C), C7(H7A,H7B,H7C), C8(H8A,H8B,H8C), C10(H10A,H10B,H10C),
 C11(H11A,H11B,H11C), C13(H13A,H13B,H13C), C14(H14A,H14B,H14C), C16(H16A,H16B,
 H16C)
;
_shelx_shelxl_version_number 2014/7
_olex2_submission_special_instructions 'No special instructions were received'

loop_
_space_group_symop_operation_xyz
'x, y, z'
'-x, y+1/2, -z+1/2'
'-x, -y, -z'
'x, -y-1/2, z-1/2'

loop_
_atom_site_label
_atom_site_type_symbol
_atom_site_fract_x
_atom_site_fract_y
_atom_site_fract_z
_atom_site_U_iso_or_equiv
_atom_site_adp_type
_atom_site_occupancy
_atom_site_site_symmetry_order
_atom_site_calc_flag
_atom_site_refinement_flags_posn
Mn1 Mn 0.03447(3) 0.68022(2) 0.00098(4) 0.02902(18) Uani 1 1 d .
O1 O -0.04052(15) 0.77239(13) 0.10032(18) 0.0381(4) Uani 1 1 d .
O2 O -0.05171(16) 0.81273(13) 0.3011(2) 0.0412(5) Uani 1 1 d .
O3 O 0.13113(15) 0.68534(12) 0.20219(19) 0.0367(5) Uani 1 1 d .
O4 O 0.12616(15) 0.73566(13) 0.40092(18) 0.0396(5) Uani 1 1 d .
O5 O -0.07308(15) 0.58199(12) 0.0441(2) 0.0380(4) Uani 1 1 d .
O6 O -0.10572(14) 0.44325(12) 0.02858(19) 0.0365(4) Uani 1 1 d .
O7 O 0.38397(16) 0.5145(2) 0.0479(3) 0.0770(10) Uani 1 1 d .
O8 O 0.54238(16) 0.5297(2) 0.1631(2) 0.0652(8) Uani 1 1 d .
N1 N -0.25030(16) 0.54728(14) 0.1876(2) 0.0316(5) Uani 1 1 d .
H1A H -0.3169 0.5381 0.1571 0.038 Uiso 1 1 calc R
H1B H -0.2179 0.5297 0.1264 0.038 Uiso 1 1 calc R
N2 N 0.31581(18) 0.57812(16) 0.2554(2) 0.0405(5) Uani 1 1 d .
H2A H 0.3301 0.5542 0.1843 0.049 Uiso 1 1 calc R
H2B H 0.2584 0.6082 0.2306 0.049 Uiso 1 1 calc R
C1 C -0.00980(19) 0.77573(15) 0.2212(2) 0.0293(5) Uani 1 1 d .
C2 C 0.09212(18) 0.72775(16) 0.2812(2) 0.0289(5) Uani 1 1 d .
C3 C -0.05148(18) 0.50729(16) 0.0210(2) 0.0287(5) Uani 1 1 d .
C4 C 0.4794(2) 0.5129(3) 0.0623(3) 0.0580(10) Uani 1 1 d .
C5 C -0.2759(4) 0.6752(3) 0.3169(5) 0.0725(12) Uani 1 1 d .
H5A H -0.3474 0.6615 0.3042 0.109 Uiso 1 1 calc GR
H5B H -0.2674 0.7360 0.3217 0.109 Uiso 1 1 calc GR
H5C H -0.2392 0.6499 0.3969 0.109 Uiso 1 1 calc GR
C6 C -0.2345(3) 0.6411(2) 0.2033(3) 0.0448(7) Uani 1 1 d .
H6 H -0.1607 0.6525 0.2206 0.054 Uiso 1 1 calc R
C7 C -0.2836(4) 0.6828(3) 0.0763(5) 0.0723(12) Uani 1 1 d .
H7A H -0.2522 0.6619 0.0080 0.108 Uiso 1 1 calc GR
H7B H -0.2744 0.7434 0.0842 0.108 Uiso 1 1 calc GR
H7C H -0.3555 0.6697 0.0554 0.108 Uiso 1 1 calc GR
C8 C -0.2463(4) 0.4027(3) 0.2685(5) 0.0741(12) Uani 1 1 d .
H8A H -0.3193 0.3995 0.2377 0.111 Uiso 1 1 calc GR
H8B H -0.2258 0.3665 0.3436 0.111 Uiso 1 1 calc GR
H8C H -0.2132 0.3843 0.2004 0.111 Uiso 1 1 calc GR
C9 C -0.2162(2) 0.4925(2) 0.3055(3) 0.0454(7) Uani 1 1 d .
H9 H -0.2528 0.5107 0.3726 0.054 Uiso 1 1 calc R
C10 C -0.1031(3) 0.5011(4) 0.3610(4) 0.0849(15) Uani 1 1 d .
H10A H -0.0660 0.4875 0.2945 0.127 Uiso 1 1 calc GR
H10B H -0.0831 0.4628 0.4335 0.127 Uiso 1 1 calc GR
H10C H -0.0879 0.5586 0.3902 0.127 Uiso 1 1 calc GR
C11 C 0.1969(4) 0.4710(4) 0.3012(6) 0.0953(19) Uani 1 1 d .
H11A H 0.1450 0.5121 0.3074 0.143 Uiso 1 1 calc GR
H11B H 0.1892 0.4219 0.3531 0.143 Uiso 1 1 calc GR
H11C H 0.1901 0.4541 0.2114 0.143 Uiso 1 1 calc GR
C12 C 0.2988(3) 0.5088(3) 0.3496(4) 0.0624(9) Uani 1 1 d .
H12 H 0.3015 0.5340 0.4360 0.075 Uiso 1 1 calc R
C13 C 0.3824(5) 0.4429(4) 0.3604(9) 0.124(3) Uani 1 1 d .
H13A H 0.3858 0.4232 0.2745 0.187 Uiso 1 1 calc GR
H13B H 0.3678 0.3957 0.4119 0.187 Uiso 1 1 calc GR
H13C H 0.4470 0.4678 0.4018 0.187 Uiso 1 1 calc GR
C14 C 0.3881(4) 0.6778(4) 0.4396(6) 0.099(2) Uani 1 1 d .
H14A H 0.3280 0.7132 0.4219 0.148 Uiso 1 1 calc GR
H14B H 0.4472 0.7120 0.4748 0.148 Uiso 1 1 calc GR
H14C H 0.3805 0.6346 0.5018 0.148 Uiso 1 1 calc GR
C15 C 0.4013(3) 0.6367(2) 0.3155(4) 0.0563(8) Uani 1 1 d .
H15 H 0.4656 0.6043 0.3335 0.068 Uiso 1 1 calc R
C16 C 0.4073(4) 0.7034(3) 0.2138(7) 0.0962(19) Uani 1 1 d .
H16A H 0.4181 0.6763 0.1356 0.144 Uiso 1 1 calc GR
H16B H 0.4632 0.7415 0.2469 0.144 Uiso 1 1 calc GR
H16C H 0.3443 0.7351 0.1942 0.144 Uiso 1 1 calc GR

loop_
_atom_site_aniso_label
_atom_site_aniso_U_11
_atom_site_aniso_U_22
_atom_site_aniso_U_33
_atom_site_aniso_U_23
_atom_site_aniso_U_13
_atom_site_aniso_U_12
Mn1 0.0362(3) 0.0283(3) 0.0235(3) -0.00003(13) 0.00864(17) -0.00115(14)
O1 0.0462(10) 0.0378(10) 0.0275(9) -0.0033(7) 0.0022(8) 0.0120(8)
O2 0.0411(11) 0.0498(12) 0.0306(10) -0.0075(8) 0.0026(8) 0.0169(8)
O3 0.0342(10) 0.0462(11) 0.0288(10) -0.0071(7) 0.0047(8) 0.0111(8)
O4 0.0399(10) 0.0501(11) 0.0270(9) -0.0042(8) 0.0028(7) 0.0147(8)
O5 0.0423(10) 0.0296(9) 0.0502(11) 0.0003(8) 0.0275(9) 0.0026(8)
O6 0.0342(9) 0.0320(9) 0.0482(11) 0.0018(8) 0.0196(8) -0.0001(7)
O7 0.0233(10) 0.147(3) 0.0610(15) -0.0554(17) 0.0094(9) -0.0020(13)
O8 0.0277(10) 0.116(2) 0.0516(13) -0.0409(14) 0.0079(9) -0.0019(12)
N1 0.0246(9) 0.0417(12) 0.0276(10) -0.0056(9) 0.0039(8) -0.0016(8)
N2 0.0366(12) 0.0463(13) 0.0415(12) 0.0053(10) 0.0146(10) 0.0115(10)
C1 0.0325(12) 0.0252(11) 0.0291(12) 0.0006(9) 0.0041(10) 0.0027(9)
C2 0.0297(12) 0.0288(12) 0.0282(12) -0.0005(9) 0.0064(9) 0.0019(9)
C3 0.0300(13) 0.0327(13) 0.0260(11) 0.0021(9) 0.0118(9) 0.0023(10)
C4 0.0254(14) 0.096(3) 0.0517(19) -0.0383(19) 0.0066(13) -0.0014(15)
C5 0.104(3) 0.054(2) 0.069(3) -0.0219(18) 0.040(3) -0.001(2)
C6 0.0499(16) 0.0422(16) 0.0470(16) -0.0051(13) 0.0209(13) -0.0049(13)
C7 0.096(3) 0.058(2) 0.070(3) 0.0199(18) 0.034(2) 0.019(2)
C8 0.087(3) 0.052(2) 0.093(3) 0.015(2) 0.039(3) 0.010(2)
C9 0.0462(16) 0.0578(18) 0.0349(14) 0.0082(13) 0.0150(12) 0.0078(14)
C10 0.058(2) 0.132(5) 0.054(2) 0.021(2) -0.0121(17) 0.017(3)
C11 0.069(3) 0.100(4) 0.103(4) 0.043(3) -0.013(3) -0.034(3)
C12 0.070(2) 0.073(2) 0.0420(18) 0.0078(16) 0.0067(15) -0.011(2)
C13 0.087(4) 0.088(4) 0.200(8) 0.087(5) 0.036(4) 0.022(3)
C14 0.065(3) 0.135(5) 0.092(4) -0.050(3) 0.006(3) 0.016(3)
C15 0.0403(16) 0.064(2) 0.065(2) -0.0115(17) 0.0131(15) 0.0123(15)
C16 0.081(3) 0.050(2) 0.169(6) 0.021(3) 0.054(4) 0.008(2)

loop_
_atom_type_symbol
_atom_type_description
_atom_type_scat_dispersion_real
_atom_type_scat_dispersion_imag
_atom_type_scat_source
C C 0.0181 0.0091 'International Tables Vol C Tables 4.2.6.8 and 6.1.1.4'
Mn Mn -0.5299 2.8052 'International Tables Vol C Tables 4.2.6.8 and 6.1.1.4'
N N 0.0311 0.0180 'International Tables Vol C Tables 4.2.6.8 and 6.1.1.4'
O O 0.0492 0.0322 'International Tables Vol C Tables 4.2.6.8 and 6.1.1.4'
H H 0.0000 0.0000 'International Tables Vol C Tables 4.2.6.8 and 6.1.1.4'

loop_
_geom_angle_atom_site_label_1
_geom_angle_atom_site_label_2
_geom_angle_atom_site_label_3
_geom_angle
_geom_angle_site_symmetry_1
_geom_angle_site_symmetry_3
O1 Mn1 O2 103.07(8) . 4_575
O1 Mn1 O3 75.77(7) . .
O1 Mn1 O4 100.96(8) . 4_575
O1 Mn1 O5 88.84(8) . .
O1 Mn1 O6 156.50(7) . 3_565
O2 Mn1 O3 174.04(8) 4_575 .
O2 Mn1 O4 75.27(7) 4_575 4_575
O2 Mn1 O5 89.93(8) 4_575 .
O2 Mn1 O6 93.75(8) 4_575 3_565
O4 Mn1 O3 99.12(7) 4_575 .
O4 Mn1 O5 163.71(8) 4_575 .
O5 Mn1 O3 95.87(8) . .
O6 Mn1 O3 89.10(7) 3_565 .
O6 Mn1 O4 99.11(7) 3_565 4_575
O6 Mn1 O5 74.71(6) 3_565 .
C1 O1 Mn1 115.69(16) . .
C1 O2 Mn1 116.74(17) . 4_576
C2 O3 Mn1 113.75(16) . .
C2 O4 Mn1 114.62(16) . 4_576
C3 O5 Mn1 115.34(15) . .
C3 O6 Mn1 115.01(15) . 3_565
H1A N1 H1B 107.2 . .
C6 N1 H1A 107.8 . .
C6 N1 H1B 107.8 . .
C9 N1 H1A 107.8 . .
C9 N1 H1B 107.8 . .
C9 N1 C6 117.9(2) . .
H2A N2 H2B 107.9 . .
C12 N2 H2A 109.2 . .
C12 N2 H2B 109.2 . .
C15 N2 H2A 109.2 . .
C15 N2 H2B 109.2 . .
C15 N2 C12 112.1(3) . .
O1 C1 O2 127.2(2) . .
O1 C1 C2 117.1(2) . .
O2 C1 C2 115.8(2) . .
O3 C2 C1 116.1(2) . .
O4 C2 O3 126.9(2) . .
O4 C2 C1 117.0(2) . .
O5 C3 O6 125.7(2) . .
O5 C3 C3 116.9(3) . 3_565
O6 C3 C3 117.5(3) . 3_565
O7 C4 C4 115.8(3) . 3_665
O8 C4 O7 126.2(3) . .
O8 C4 C4 118.0(3) . 3_665
H5A C5 H5B 109.5 . .
H5A C5 H5C 109.5 . .
H5B C5 H5C 109.5 . .
C6 C5 H5A 109.5 . .
C6 C5 H5B 109.5 . .
C6 C5 H5C 109.5 . .
N1 C6 C5 111.6(3) . .
N1 C6 H6 108.3 . .
N1 C6 C7 108.0(3) . .
C5 C6 H6 108.3 . .
C7 C6 C5 112.2(3) . .
C7 C6 H6 108.3 . .
C6 C7 H7A 109.5 . .
C6 C7 H7B 109.5 . .
C6 C7 H7C 109.5 . .
H7A C7 H7B 109.5 . .
H7A C7 H7C 109.5 . .
H7B C7 H7C 109.5 . .
H8A C8 H8B 109.5 . .
H8A C8 H8C 109.5 . .
H8B C8 H8C 109.5 . .
C9 C8 H8A 109.5 . .
C9 C8 H8B 109.5 . .
C9 C8 H8C 109.5 . .
N1 C9 C8 108.2(3) . .
N1 C9 H9 108.2 . .
N1 C9 C10 111.7(3) . .
C8 C9 H9 108.2 . .
C8 C9 C10 112.1(4) . .
C10 C9 H9 108.2 . .
C9 C10 H10A 109.5 . .
C9 C10 H10B 109.5 . .
C9 C10 H10C 109.5 . .
H10A C10 H10B 109.5 . .
H10A C10 H10C 109.5 . .
H10B C10 H10C 109.5 . .
H11A C11 H11B 109.5 . .
H11A C11 H11C 109.5 . .
H11B C11 H11C 109.5 . .
C12 C11 H11A 109.5 . .
C12 C11 H11B 109.5 . .
C12 C11 H11C 109.5 . .
N2 C12 H12 109.1 . .
C11 C12 N2 108.9(3) . .
C11 C12 H12 109.1 . .
C11 C12 C13 111.4(5) . .
C13 C12 N2 109.2(3) . .
C13 C12 H12 109.1 . .
C12 C13 H13A 109.5 . .
C12 C13 H13B 109.5 . .
C12 C13 H13C 109.5 . .
H13A C13 H13B 109.5 . .
H13A C13 H13C 109.5 . .
H13B C13 H13C 109.5 . .
H14A C14 H14B 109.5 . .
H14A C14 H14C 109.5 . .
H14B C14 H14C 109.5 . .
C15 C14 H14A 109.5 . .
C15 C14 H14B 109.5 . .
C15 C14 H14C 109.5 . .
N2 C15 H15 108.6 . .
N2 C15 C16 106.4(4) . .
C14 C15 N2 114.0(3) . .
C14 C15 H15 108.6 . .
C14 C15 C16 110.3(4) . .
C16 C15 H15 108.6 . .
C15 C16 H16A 109.5 . .
C15 C16 H16B 109.5 . .
C15 C16 H16C 109.5 . .
H16A C16 H16B 109.5 . .
H16A C16 H16C 109.5 . .
H16B C16 H16C 109.5 . .

loop_
_geom_bond_atom_site_label_1
_geom_bond_atom_site_label_2
_geom_bond_distance
_geom_bond_site_symmetry_2
Mn1 O1 2.1500(19) .
Mn1 O2 2.160(2) 4_575
Mn1 O3 2.219(2) .
Mn1 O4 2.2112(18) 4_575
Mn1 O5 2.2186(19) .
Mn1 O6 2.2096(19) 3_565
O1 C1 1.243(3) .
O2 Mn1 2.160(2) 4_576
O2 C1 1.245(3) .
O3 C2 1.258(3) .
O4 Mn1 2.2111(18) 4_576
O4 C2 1.242(3) .
O5 C3 1.243(3) .
O6 Mn1 2.2096(19) 3_565
O6 C3 1.251(3) .
O7 C4 1.251(4) .
O8 C4 1.227(4) .
N1 H1A 0.8900 .
N1 H1B 0.8900 .
N1 C6 1.492(4) .
N1 C9 1.491(4) .
N2 H2A 0.8900 .
N2 H2B 0.8900 .
N2 C12 1.517(4) .
N2 C15 1.495(5) .
C1 C2 1.564(3) .
C3 C3 1.548(4) 3_565
C4 C4 1.572(6) 3_665
C5 H5A 0.9600 .
C5 H5B 0.9600 .
C5 H5C 0.9600 .
C5 C6 1.511(5) .
C6 H6 0.9800 .
C6 C7 1.498(5) .
C7 H7A 0.9600 .
C7 H7B 0.9600 .
C7 H7C 0.9600 .
C8 H8A 0.9600 .
C8 H8B 0.9600 .
C8 H8C 0.9600 .
C8 C9 1.494(6) .
C9 H9 0.9800 .
C9 C10 1.503(5) .
C10 H10A 0.9600 .
C10 H10B 0.9600 .
C10 H10C 0.9600 .
C11 H11A 0.9600 .
C11 H11B 0.9600 .
C11 H11C 0.9600 .
C11 C12 1.471(6) .
C12 H12 0.9800 .
C12 C13 1.509(7) .
C13 H13A 0.9600 .
C13 H13B 0.9600 .
C13 H13C 0.9600 .
C14 H14A 0.9600 .
C14 H14B 0.9600 .
C14 H14C 0.9600 .
C14 C15 1.493(6) .
C15 H15 0.9800 .
C15 C16 1.506(7) .
C16 H16A 0.9600 .
C16 H16B 0.9600 .
C16 H16C 0.9600 .

loop_
_geom_hbond_atom_site_label_D
_geom_hbond_atom_site_label_H
_geom_hbond_atom_site_label_A
_geom_hbond_distance_DH
_geom_hbond_distance_HA
_geom_hbond_distance_DA
_geom_hbond_angle_DHA
_geom_hbond_site_symmetry_A
N1 H1A O7 0.89 2.29 2.880(3) 123.5 3_565
N1 H1A O8 0.89 1.90 2.739(3) 156.9 1_455
N1 H1B O5 0.89 2.42 3.111(3) 134.3 .
N1 H1B O6 0.89 2.41 3.247(3) 157.5 .
N2 H2A O7 0.89 1.84 2.717(3) 168.9 .
N2 H2B O3 0.89 2.06 2.938(3) 171.1 .

loop_
_geom_torsion_atom_site_label_1
_geom_torsion_atom_site_label_2
_geom_torsion_atom_site_label_3
_geom_torsion_atom_site_label_4
_geom_torsion
_geom_torsion_site_symmetry_1
_geom_torsion_site_symmetry_4
Mn1 O1 C1 O2 -167.0(2) . .
Mn1 O1 C1 C2 12.4(3) . .
Mn1 O2 C1 O1 -171.7(2) 4_576 .
Mn1 O2 C1 C2 8.9(3) 4_576 .
Mn1 O3 C2 O4 174.4(2) . .
Mn1 O3 C2 C1 -5.9(3) . .
Mn1 O4 C2 O3 178.3(2) 4_576 .
Mn1 O4 C2 C1 -1.4(3) 4_576 .
Mn1 O5 C3 O6 -174.1(2) . .
Mn1 O5 C3 C3 5.8(4) . 3_565
Mn1 O6 C3 O5 -174.2(2) 3_565 .
Mn1 O6 C3 C3 5.9(3) 3_565 3_565
O1 C1 C2 O3 -4.2(4) . .
O1 C1 C2 O4 175.5(2) . .
O2 C1 C2 O3 175.2(2) . .
O2 C1 C2 O4 -5.0(4) . .
C6 N1 C9 C8 176.1(3) . .
C6 N1 C9 C10 -60.0(4) . .
C9 N1 C6 C5 -50.8(4) . .
C9 N1 C6 C7 -174.6(3) . .
C12 N2 C15 C14 -56.3(5) . .
C12 N2 C15 C16 -178.1(3) . .
C15 N2 C12 C11 162.8(4) . .
C15 N2 C12 C13 -75.4(5) . .
